data_4088247
loop_
_publ_author_name
'Mai, Van Hung'
'Korobkov, Ilia'
'Nikonov, Georgii I.'

_publ_section_title
;
 Half-Sandwich Silane \s-Complexes of Ruthenium Supported by NHC Carbene
;
_journal_issue 7
_journal_name_full Organometallics
_journal_page_first 936
_journal_paper_doi 10.1021/acs.organomet.5b00958
_journal_volume 35
_journal_year 2016
_chemical_formula_sum 'C32 H41 Cl N2 Ru'
_chemical_formula_weight 590.19
_space_group_crystal_system monoclinic
_space_group_IT_number 14
_space_group_name_Hall '-P 2ybc'
_space_group_name_H-M_alt 'P 1 21/c 1'
_atom_sites_solution_hydrogens geom
_audit_creation_method SHELXL-2014/7
_cell_angle_alpha 90
_cell_angle_beta 104.4642(14)
_cell_angle_gamma 90
_cell_formula_units_Z 4
_cell_length_a 12.6112(3)
_cell_length_b 14.8442(4)
_cell_length_c 16.5695(4)
_cell_measurement_reflns_used 9973
_cell_measurement_temperature 200(2)
_cell_measurement_theta_max 27.98
_cell_measurement_theta_min 2.54
_cell_volume 3003.55(13)
_computing_cell_refinement 'APEX II, Bruker (2009)'
_computing_data_collection 'APEX II, Bruker (2009)'
_computing_data_reduction 'XPREP, Bruker (2009)'
_computing_molecular_graphics 'SHELXTL, Bruker (2004)'
_computing_publication_material 'SHELXTL, Bruker (2004)'
_computing_structure_refinement 'SHELXL-2014/7 (Sheldrick, 2014)'
_computing_structure_solution 'SHELXS-03 (Sheldrick, 2003)'
_diffrn_ambient_temperature 200(2)
_diffrn_measured_fraction_theta_full 0.998
_diffrn_measured_fraction_theta_max 0.996
_diffrn_measurement_device_type 'Bruker APEX-II CCD'
_diffrn_measurement_method '\f and \w scans'
_diffrn_radiation_type MoK\a
_diffrn_radiation_wavelength 0.71073
_diffrn_reflns_av_R_equivalents 0.0503
_diffrn_reflns_av_unetI/netI 0.0363
_diffrn_reflns_Laue_measured_fraction_full 0.998
_diffrn_reflns_Laue_measured_fraction_max 0.996
_diffrn_reflns_limit_h_max 15
_diffrn_reflns_limit_h_min -16
_diffrn_reflns_limit_k_max 19
_diffrn_reflns_limit_k_min -19
_diffrn_reflns_limit_l_max 22
_diffrn_reflns_limit_l_min -22
_diffrn_reflns_number 43544
_diffrn_reflns_point_group_measured_fraction_full 0.998
_diffrn_reflns_point_group_measured_fraction_max 0.996
_diffrn_reflns_theta_full 25.242
_diffrn_reflns_theta_max 28.316
_diffrn_reflns_theta_min 1.869
_exptl_absorpt_coefficient_mu 0.633
_exptl_absorpt_correction_T_max 0.7457
_exptl_absorpt_correction_T_min 0.6838
_exptl_absorpt_correction_type multi-scan
_exptl_absorpt_process_details 'SADABS, Bruker (2003)'
_exptl_crystal_colour blue
_exptl_crystal_density_diffrn 1.305
_exptl_crystal_density_meas ?
_exptl_crystal_description block
_exptl_crystal_F_000 1232
_exptl_crystal_size_max 0.110
_exptl_crystal_size_mid 0.090
_exptl_crystal_size_min 0.060
_refine_diff_density_max 0.622
_refine_diff_density_min -0.493
_refine_diff_density_rms 0.068
_refine_ls_extinction_method none
_refine_ls_goodness_of_fit_ref 1.021
_refine_ls_hydrogen_treatment constr
_refine_ls_matrix_type full
_refine_ls_number_parameters 325
_refine_ls_number_reflns 7448
_refine_ls_number_restraints 0
_refine_ls_restrained_S_all 1.021
_refine_ls_R_factor_all 0.0565
_refine_ls_R_factor_gt 0.0352
_refine_ls_shift/su_max 0.002
_refine_ls_shift/su_mean 0.000
_refine_ls_structure_factor_coef Fsqd
_refine_ls_weighting_details 'w=1/[\s^2^(Fo^2^)+(0.0408P)^2^+1.3166P] where P=(Fo^2^+2Fc^2^)/3'
_refine_ls_weighting_scheme calc
_refine_ls_wR_factor_gt 0.0775
_refine_ls_wR_factor_ref 0.0871
_reflns_Friedel_coverage 0.000
_reflns_number_gt 5698
_reflns_number_total 7448
_reflns_threshold_expression 'I > 2\s(I)'
_cod_data_source_file om5b00958_si_004.cif
_cod_data_source_block gn021
_cod_depositor_comments
;
The following automatic conversions were performed:

data item '_exptl_crystal_density_meas' value 'n/a' was changed to
'?' -- the value is perceived as not measured.

Automatic conversion script
Id: cif_fix_values 6909 2019-04-08 15:41:33Z antanas 
;
_cod_original_sg_symbol_H-M 'P 21/c'
_cod_database_code 4088247
_shelx_shelxl_version_number 2014/7
_shelx_space_group_comment
; 
The symmetry employed for this shelxl refinement is uniquely defined 
by the following loop, which should always be used as a source of 
symmetry information in preference to the above space-group names. 
They are only intended as comments. 
;
_shelx_estimated_absorpt_t_min 0.934
_shelx_estimated_absorpt_t_max 0.963

loop_
_space_group_symop_operation_xyz
'x, y, z'
'-x, y+1/2, -z+1/2'
'-x, -y, -z'
'x, -y-1/2, z-1/2'

loop_
_atom_site_label
_atom_site_type_symbol
_atom_site_fract_x
_atom_site_fract_y
_atom_site_fract_z
_atom_site_U_iso_or_equiv
_atom_site_adp_type
_atom_site_occupancy
_atom_site_site_symmetry_order
_atom_site_calc_flag
_atom_site_refinement_flags_posn
_atom_site_refinement_flags_adp
Ru1 Ru 0.76375(2) 0.43127(2) 0.16070(2) 0.02936(6) Uani 1 1 d . .
Cl1 Cl 0.93325(5) 0.36763(4) 0.22452(5) 0.0561(2) Uani 1 1 d . .
N1 N 0.89739(14) 0.60636(12) 0.21816(11) 0.0249(4) Uani 1 1 d . .
N2 N 0.78948(14) 0.57835(12) 0.29594(11) 0.0250(4) Uani 1 1 d . .
C1 C 0.5946(2) 0.41010(19) 0.1441(2) 0.0494(7) Uani 1 1 d . .
H1A H 0.5522 0.4223 0.1865 0.059 Uiso 1 1 calc R U
C2 C 0.6441(2) 0.3264(2) 0.1322(3) 0.0655(9) Uani 1 1 d . .
H2A H 0.6436 0.2703 0.1655 0.079 Uiso 1 1 calc R U
C3 C 0.6902(3) 0.3355(3) 0.0647(2) 0.0746(11) Uani 1 1 d . .
H3A H 0.7297 0.2874 0.0415 0.090 Uiso 1 1 calc R U
C4 C 0.6738(3) 0.4263(3) 0.03565(19) 0.0674(10) Uani 1 1 d . .
H4A H 0.6971 0.4521 -0.0130 0.081 Uiso 1 1 calc R U
C5 C 0.6096(2) 0.4709(2) 0.08275(17) 0.0477(7) Uani 1 1 d . .
H5A H 0.5804 0.5337 0.0739 0.057 Uiso 1 1 calc R U
C6 C 0.81729(16) 0.54788(13) 0.22658(13) 0.0230(4) Uani 1 1 d . .
C7 C 0.91876(19) 0.67015(15) 0.28124(14) 0.0320(5) Uani 1 1 d . .
H7A H 0.9710 0.7175 0.2884 0.038 Uiso 1 1 calc R U
C8 C 0.85193(18) 0.65220(15) 0.32975(14) 0.0322(5) Uani 1 1 d . .
H8A H 0.8478 0.6841 0.3786 0.039 Uiso 1 1 calc R U
C9 C 0.94570(19) 0.60816(15) 0.14722(14) 0.0307(5) Uani 1 1 d . .
C10 C 1.0526(2) 0.57816(15) 0.15742(16) 0.0364(5) Uani 1 1 d . .
C11 C 1.0954(3) 0.58213(18) 0.08721(19) 0.0507(7) Uani 1 1 d . .
H11A H 1.1682 0.5620 0.0919 0.061 Uiso 1 1 calc R U
C12 C 1.0360(3) 0.6139(2) 0.01238(19) 0.0574(8) Uani 1 1 d . .
H12A H 1.0671 0.6149 -0.0343 0.069 Uiso 1 1 calc R U
C13 C 0.9310(3) 0.64446(19) 0.00467(17) 0.0525(8) Uani 1 1 d . .
H13A H 0.8902 0.6664 -0.0478 0.063 Uiso 1 1 calc R U
C14 C 0.8826(2) 0.64415(17) 0.07208(16) 0.0408(6) Uani 1 1 d . .
C15 C 1.1235(2) 0.54682(17) 0.24000(17) 0.0405(6) Uani 1 1 d . .
H15A H 1.0743 0.5306 0.2766 0.049 Uiso 1 1 calc R U
C16 C 1.1932(2) 0.4639(2) 0.2330(2) 0.0612(9) Uani 1 1 d . .
H16A H 1.2371 0.4471 0.2886 0.092 Uiso 1 1 calc R U
H16B H 1.1451 0.4136 0.2091 0.092 Uiso 1 1 calc R U
H16C H 1.2419 0.4779 0.1970 0.092 Uiso 1 1 calc R U
C17 C 1.1979(2) 0.6241(2) 0.28190(19) 0.0505(7) Uani 1 1 d . .
H17A H 1.2438 0.6035 0.3355 0.076 Uiso 1 1 calc R U
H17B H 1.2446 0.6432 0.2458 0.076 Uiso 1 1 calc R U
H17C H 1.1527 0.6749 0.2911 0.076 Uiso 1 1 calc R U
C18 C 0.7716(3) 0.6856(2) 0.06490(19) 0.0597(8) Uani 1 1 d . .
H18A H 0.7389 0.6560 0.1073 0.072 Uiso 1 1 calc R U
C19 C 0.6917(3) 0.6742(3) -0.0194(2) 0.0956(15) Uani 1 1 d . .
H19A H 0.6219 0.7029 -0.0188 0.143 Uiso 1 1 calc R U
H19B H 0.7218 0.7023 -0.0624 0.143 Uiso 1 1 calc R U
H19C H 0.6797 0.6099 -0.0317 0.143 Uiso 1 1 calc R U
C20 C 0.7855(4) 0.7855(3) 0.0869(3) 0.1020(15) Uani 1 1 d . .
H20A H 0.7135 0.8128 0.0823 0.153 Uiso 1 1 calc R U
H20B H 0.8304 0.7921 0.1441 0.153 Uiso 1 1 calc R U
H20C H 0.8217 0.8157 0.0484 0.153 Uiso 1 1 calc R U
C21 C 0.69781(19) 0.54593(16) 0.32592(14) 0.0322(5) Uani 1 1 d . .
C22 C 0.7154(2) 0.47850(19) 0.38607(17) 0.0435(6) Uani 1 1 d . .
C23 C 0.6256(3) 0.4532(2) 0.4163(2) 0.0668(9) Uani 1 1 d . .
H23A H 0.6340 0.4070 0.4572 0.080 Uiso 1 1 calc R U
C24 C 0.5258(3) 0.4940(3) 0.3880(2) 0.0809(12) Uani 1 1 d . .
H24A H 0.4662 0.4764 0.4099 0.097 Uiso 1 1 calc R U
C25 C 0.5113(2) 0.5598(3) 0.3285(2) 0.0674(10) Uani 1 1 d . .
H25A H 0.4413 0.5871 0.3096 0.081 Uiso 1 1 calc R U
C26 C 0.5966(2) 0.58777(19) 0.29479(16) 0.0417(6) Uani 1 1 d . .
C27 C 0.8244(3) 0.4324(2) 0.41821(19) 0.0543(8) Uani 1 1 d . .
H27A H 0.8760 0.4573 0.3868 0.065 Uiso 1 1 calc R U
C28 C 0.8138(4) 0.3308(3) 0.4010(3) 0.0984(15) Uani 1 1 d . .
H28A H 0.8852 0.3019 0.4222 0.148 Uiso 1 1 calc R U
H28B H 0.7608 0.3051 0.4289 0.148 Uiso 1 1 calc R U
H28C H 0.7885 0.3206 0.3408 0.148 Uiso 1 1 calc R U
C29 C 0.8714(4) 0.4544(4) 0.5109(2) 0.1097(18) Uani 1 1 d . .
H29A H 0.9421 0.4241 0.5310 0.165 Uiso 1 1 calc R U
H29B H 0.8814 0.5196 0.5179 0.165 Uiso 1 1 calc R U
H29C H 0.8205 0.4334 0.5430 0.165 Uiso 1 1 calc R U
C30 C 0.5781(2) 0.6589(2) 0.22701(16) 0.0480(7) Uani 1 1 d . .
H30A H 0.6337 0.6485 0.1942 0.058 Uiso 1 1 calc R U
C31 C 0.4654(3) 0.6525(3) 0.1663(2) 0.0728(10) Uani 1 1 d . .
H31A H 0.4580 0.6999 0.1241 0.109 Uiso 1 1 calc R U
H31B H 0.4572 0.5934 0.1391 0.109 Uiso 1 1 calc R U
H31C H 0.4087 0.6602 0.1968 0.109 Uiso 1 1 calc R U
C32 C 0.5962(3) 0.7546(2) 0.2627(2) 0.0697(10) Uani 1 1 d . .
H32A H 0.5835 0.7982 0.2169 0.105 Uiso 1 1 calc R U
H32B H 0.5452 0.7662 0.2974 0.105 Uiso 1 1 calc R U
H32C H 0.6716 0.7605 0.2966 0.105 Uiso 1 1 calc R U

loop_
_atom_site_aniso_label
_atom_site_aniso_U_11
_atom_site_aniso_U_22
_atom_site_aniso_U_33
_atom_site_aniso_U_23
_atom_site_aniso_U_13
_atom_site_aniso_U_12
Ru1 0.02449(10) 0.03019(10) 0.03357(11) -0.00722(8) 0.00759(7) -0.00307(7)
Cl1 0.0350(3) 0.0317(3) 0.0943(6) -0.0034(3) 0.0027(4) 0.0066(3)
N1 0.0229(9) 0.0263(9) 0.0260(9) 0.0012(7) 0.0068(8) -0.0013(7)
N2 0.0209(8) 0.0307(9) 0.0235(9) -0.0023(7) 0.0060(7) 0.0009(7)
C1 0.0275(13) 0.0525(16) 0.068(2) -0.0067(14) 0.0124(13) -0.0107(11)
C2 0.0378(16) 0.0404(15) 0.113(3) -0.0112(17) 0.0092(18) -0.0126(13)
C3 0.0473(18) 0.080(2) 0.087(3) -0.059(2) -0.0004(18) -0.0046(17)
C4 0.0525(19) 0.111(3) 0.0346(15) -0.0236(17) 0.0038(14) -0.0056(19)
C5 0.0320(13) 0.0566(16) 0.0447(16) -0.0065(13) -0.0090(12) -0.0039(12)
C6 0.0182(9) 0.0270(10) 0.0236(10) 0.0026(8) 0.0050(8) 0.0033(8)
C7 0.0312(12) 0.0267(11) 0.0378(13) -0.0076(9) 0.0081(10) -0.0049(9)
C8 0.0294(12) 0.0344(12) 0.0323(12) -0.0105(10) 0.0065(10) -0.0012(9)
C9 0.0363(13) 0.0280(11) 0.0318(12) -0.0010(9) 0.0162(11) -0.0082(9)
C10 0.0381(13) 0.0310(12) 0.0466(14) -0.0046(10) 0.0231(12) -0.0070(10)
C11 0.0551(17) 0.0487(16) 0.0610(19) -0.0065(14) 0.0383(16) -0.0079(13)
C12 0.083(2) 0.0531(17) 0.0512(18) -0.0094(14) 0.0445(18) -0.0196(16)
C13 0.081(2) 0.0475(16) 0.0316(14) 0.0030(12) 0.0196(15) -0.0180(15)
C14 0.0499(16) 0.0386(13) 0.0353(13) 0.0049(11) 0.0134(12) -0.0094(11)
C15 0.0274(12) 0.0427(14) 0.0562(16) 0.0029(12) 0.0193(12) 0.0021(10)
C16 0.0426(16) 0.0526(17) 0.095(3) 0.0017(17) 0.0294(17) 0.0088(14)
C17 0.0316(14) 0.0558(17) 0.0658(19) -0.0046(14) 0.0153(14) -0.0044(12)
C18 0.0544(18) 0.078(2) 0.0456(17) 0.0294(16) 0.0098(15) 0.0091(16)
C19 0.069(2) 0.132(4) 0.071(3) 0.046(3) -0.010(2) -0.014(3)
C20 0.104(3) 0.092(3) 0.099(3) 0.005(3) 0.004(3) 0.052(3)
C21 0.0235(10) 0.0463(13) 0.0291(12) -0.0061(10) 0.0108(9) -0.0032(10)
C22 0.0404(14) 0.0524(16) 0.0425(15) 0.0032(12) 0.0195(12) -0.0061(12)
C23 0.063(2) 0.086(2) 0.061(2) 0.0137(18) 0.0336(18) -0.0158(18)
C24 0.0446(19) 0.132(4) 0.080(3) 0.007(2) 0.0408(19) -0.014(2)
C25 0.0290(14) 0.120(3) 0.0582(19) -0.002(2) 0.0197(14) 0.0049(16)
C26 0.0262(12) 0.0657(18) 0.0346(13) -0.0104(12) 0.0104(11) 0.0045(11)
C27 0.0543(18) 0.0599(18) 0.0530(17) 0.0257(14) 0.0216(15) 0.0087(14)
C28 0.108(3) 0.062(2) 0.142(4) 0.041(3) 0.062(3) 0.013(2)
C29 0.073(3) 0.197(5) 0.054(2) 0.032(3) 0.006(2) 0.032(3)
C30 0.0330(14) 0.0748(19) 0.0349(14) -0.0043(13) 0.0060(12) 0.0203(13)
C31 0.0430(18) 0.112(3) 0.0533(19) -0.0059(19) -0.0065(15) 0.0259(18)
C32 0.066(2) 0.075(2) 0.061(2) -0.0064(17) 0.0024(18) 0.0228(18)

loop_
_atom_type_symbol
_atom_type_description
_atom_type_scat_dispersion_real
_atom_type_scat_dispersion_imag
_atom_type_scat_source
C C 0.0033 0.0016 'International Tables Vol C Tables 4.2.6.8 and 6.1.1.4'
H H 0.0000 0.0000 'International Tables Vol C Tables 4.2.6.8 and 6.1.1.4'
N N 0.0061 0.0033 'International Tables Vol C Tables 4.2.6.8 and 6.1.1.4'
Cl Cl 0.1484 0.1585 'International Tables Vol C Tables 4.2.6.8 and 6.1.1.4'
Ru Ru -1.2594 0.8363 'International Tables Vol C Tables 4.2.6.8 and 6.1.1.4'

loop_
_geom_angle_atom_site_label_1
_geom_angle_atom_site_label_2
_geom_angle_atom_site_label_3
_geom_angle
C6 Ru1 C4 125.11(13)
C6 Ru1 C1 112.36(10)
C4 Ru1 C1 65.54(13)
C6 Ru1 C5 102.55(10)
C4 Ru1 C5 39.24(12)
C1 Ru1 C5 38.79(11)
C6 Ru1 C2 147.75(11)
C4 Ru1 C2 65.10(15)
C1 Ru1 C2 39.28(11)
C5 Ru1 C2 65.17(12)
C6 Ru1 C3 164.22(13)
C4 Ru1 C3 39.12(15)
C1 Ru1 C3 64.62(12)
C5 Ru1 C3 64.95(13)
C2 Ru1 C3 37.74(13)
C6 Ru1 Cl1 87.61(6)
C4 Ru1 Cl1 129.81(10)
C1 Ru1 Cl1 141.44(9)
C5 Ru1 Cl1 168.48(8)
C2 Ru1 Cl1 108.74(9)
C3 Ru1 Cl1 104.08(10)
C6 N1 C7 111.53(17)
C6 N1 C9 124.38(17)
C7 N1 C9 123.75(17)
C6 N2 C8 111.39(17)
C6 N2 C21 125.11(18)
C8 N2 C21 123.09(17)
C5 C1 C2 108.4(3)
C5 C1 Ru1 71.58(15)
C2 C1 Ru1 71.57(16)
C3 C2 C1 108.2(3)
C3 C2 Ru1 72.10(17)
C1 C2 Ru1 69.15(15)
C2 C3 C4 108.0(3)
C2 C3 Ru1 70.16(17)
C4 C3 Ru1 68.10(17)
C5 C4 C3 108.0(3)
C5 C4 Ru1 71.53(16)
C3 C4 Ru1 72.78(19)
C1 C5 C4 107.2(3)
C1 C5 Ru1 69.63(16)
C4 C5 Ru1 69.22(17)
N2 C6 N1 103.20(17)
N2 C6 Ru1 127.25(14)
N1 C6 Ru1 129.11(14)
C8 C7 N1 106.61(19)
C7 C8 N2 107.25(19)
C10 C9 C14 123.2(2)
C10 C9 N1 119.1(2)
C14 C9 N1 117.7(2)
C9 C10 C11 116.7(3)
C9 C10 C15 123.1(2)
C11 C10 C15 120.1(2)
C12 C11 C10 122.2(3)
C11 C12 C13 119.7(2)
C12 C13 C14 121.8(3)
C13 C14 C9 116.4(3)
C13 C14 C18 121.2(3)
C9 C14 C18 122.3(2)
C10 C15 C16 113.6(2)
C10 C15 C17 109.7(2)
C16 C15 C17 109.7(2)
C14 C18 C19 114.7(3)
C14 C18 C20 109.2(3)
C19 C18 C20 109.9(3)
C22 C21 C26 123.5(2)
C22 C21 N2 119.1(2)
C26 C21 N2 117.3(2)
C21 C22 C23 116.8(3)
C21 C22 C27 123.2(2)
C23 C22 C27 119.9(3)
C24 C23 C22 121.0(3)
C25 C24 C23 120.6(3)
C24 C25 C26 121.6(3)
C25 C26 C21 116.4(3)
C25 C26 C30 120.9(3)
C21 C26 C30 122.7(2)
C22 C27 C28 110.5(3)
C22 C27 C29 110.3(3)
C28 C27 C29 112.9(3)
C26 C30 C31 113.0(3)
C26 C30 C32 112.3(2)
C31 C30 C32 109.7(3)

loop_
_geom_bond_atom_site_label_1
_geom_bond_atom_site_label_2
_geom_bond_distance
Ru1 C6 2.068(2)
Ru1 C4 2.100(3)
Ru1 C1 2.105(3)
Ru1 C5 2.131(3)
Ru1 C2 2.137(3)
Ru1 C3 2.162(3)
Ru1 Cl1 2.3347(7)
N1 C6 1.365(3)
N1 C7 1.386(3)
N1 C9 1.453(3)
N2 C6 1.360(2)
N2 C8 1.384(3)
N2 C21 1.450(3)
C1 C5 1.407(4)
C1 C2 1.426(4)
C2 C3 1.391(5)
C3 C4 1.428(5)
C4 C5 1.421(4)
C7 C8 1.329(3)
C9 C10 1.389(3)
C9 C14 1.405(3)
C10 C11 1.400(3)
C10 C15 1.509(4)
C11 C12 1.363(4)
C12 C13 1.375(4)
C13 C14 1.400(3)
C14 C18 1.507(4)
C15 C16 1.533(4)
C15 C17 1.533(4)
C18 C19 1.514(5)
C18 C20 1.526(5)
C21 C22 1.391(4)
C21 C26 1.397(3)
C22 C23 1.399(4)
C22 C27 1.508(4)
C23 C24 1.370(5)
C24 C25 1.367(5)
C25 C26 1.393(4)
C26 C30 1.517(4)
C27 C28 1.534(5)
C27 C29 1.537(5)
C30 C31 1.525(4)
C30 C32 1.533(4)

loop_
_geom_torsion_atom_site_label_1
_geom_torsion_atom_site_label_2
_geom_torsion_atom_site_label_3
_geom_torsion_atom_site_label_4
_geom_torsion
C5 C1 C2 C3 0.6(3)
Ru1 C1 C2 C3 -61.9(2)
C5 C1 C2 Ru1 62.47(19)
C1 C2 C3 C4 2.3(4)
Ru1 C2 C3 C4 -57.7(2)
C1 C2 C3 Ru1 60.0(2)
C2 C3 C4 C5 -4.3(4)
Ru1 C3 C4 C5 -63.3(2)
C2 C3 C4 Ru1 59.0(2)
C2 C1 C5 C4 -3.2(3)
Ru1 C1 C5 C4 59.26(19)
C2 C1 C5 Ru1 -62.5(2)
C3 C4 C5 C1 4.6(3)
Ru1 C4 C5 C1 -59.51(19)
C3 C4 C5 Ru1 64.1(2)
C8 N2 C6 N1 -1.0(2)
C21 N2 C6 N1 171.87(19)
C8 N2 C6 Ru1 171.92(16)
C21 N2 C6 Ru1 -15.2(3)
C7 N1 C6 N2 0.7(2)
C9 N1 C6 N2 -172.87(19)
C7 N1 C6 Ru1 -172.07(16)
C9 N1 C6 Ru1 14.4(3)
C6 N1 C7 C8 -0.1(3)
C9 N1 C7 C8 173.5(2)
N1 C7 C8 N2 -0.5(3)
C6 N2 C8 C7 1.0(3)
C21 N2 C8 C7 -172.0(2)
C6 N1 C9 C10 -108.6(2)
C7 N1 C9 C10 78.7(3)
C6 N1 C9 C14 74.1(3)
C7 N1 C9 C14 -98.6(3)
C14 C9 C10 C11 -2.3(3)
N1 C9 C10 C11 -179.5(2)
C14 C9 C10 C15 174.7(2)
N1 C9 C10 C15 -2.5(3)
C9 C10 C11 C12 0.2(4)
C15 C10 C11 C12 -176.9(2)
C10 C11 C12 C13 0.9(4)
C11 C12 C13 C14 0.1(4)
C12 C13 C14 C9 -2.1(4)
C12 C13 C14 C18 174.3(3)
C10 C9 C14 C13 3.2(4)
N1 C9 C14 C13 -179.6(2)
C10 C9 C14 C18 -173.1(2)
N1 C9 C14 C18 4.1(4)
C9 C10 C15 C16 139.8(2)
C11 C10 C15 C16 -43.3(3)
C9 C10 C15 C17 -97.0(3)
C11 C10 C15 C17 79.9(3)
C13 C14 C18 C19 35.9(4)
C9 C14 C18 C19 -147.9(3)
C13 C14 C18 C20 -87.9(4)
C9 C14 C18 C20 88.3(3)
C6 N2 C21 C22 94.6(3)
C8 N2 C21 C22 -93.3(3)
C6 N2 C21 C26 -88.1(3)
C8 N2 C21 C26 84.0(3)
C26 C21 C22 C23 -0.6(4)
N2 C21 C22 C23 176.5(2)
C26 C21 C22 C27 178.8(3)
N2 C21 C22 C27 -4.2(4)
C21 C22 C23 C24 -0.5(5)
C27 C22 C23 C24 -179.9(3)
C22 C23 C24 C25 0.9(6)
C23 C24 C25 C26 -0.1(6)
C24 C25 C26 C21 -0.9(5)
C24 C25 C26 C30 178.2(3)
C22 C21 C26 C25 1.2(4)
N2 C21 C26 C25 -175.9(2)
C22 C21 C26 C30 -177.8(2)
N2 C21 C26 C30 5.1(4)
C21 C22 C27 C28 -119.9(3)
C23 C22 C27 C28 59.4(4)
C21 C22 C27 C29 114.6(3)
C23 C22 C27 C29 -66.0(4)
C25 C26 C30 C31 -35.9(4)
C21 C26 C30 C31 143.1(3)
C25 C26 C30 C32 88.8(3)
C21 C26 C30 C32 -92.2(3)
